data_4031452
loop_
_publ_author_name
'Fletcher, S.R.'
'Gibb, T.C.'

_publ_section_title
;
 Study by X-ray crystallography and Moessbauer spectroscopy of the
 hexacyanoferrate(III) compounds Cs2 M (Fe (C N)6) (M= Li, Na, or K)
;
_journal_name_full
;
Journal of the Chemical Society. Dalton Transactions, Inorganic Chemistry 
(1972-)
;
_journal_page_first 309
_journal_page_last 316
_journal_volume 1977
_journal_year 1977
_chemical_formula_sum 'C6 Cs2 Fe N6 Na'
_chemical_name_systematic 'Cs2 Na (Fe (C N)6)'
_space_group_IT_number 14
_symmetry_space_group_name_Hall '-P 2yn'
_symmetry_space_group_name_H-M 'P 1 21/n 1'
_cell_angle_alpha 90
_cell_angle_beta 89.994
_cell_angle_gamma 90
_cell_formula_units_Z 2
_cell_length_a 10.87
_cell_length_b 7.709
_cell_length_c 7.573
_cell_volume 634.593
_citation_journal_id_ASTM JCDTBI
_cod_data_source_file Fletcher_JCDTBI_1977_128.cif
_cod_data_source_block C6Cs2Fe1N6Na1
_cod_original_cell_volume 634.5934
_cod_original_sg_symbol_Hall '-P 2ybc (x-z,y,z)'
_cod_original_formula_sum 'C6 Cs2 Fe1 N6 Na1'
_cod_database_code 4031452

loop_
_symmetry_equiv_pos_as_xyz
x,y,z
-x+1/2,y+1/2,-z+1/2
-x,-y,-z
x-1/2,-y-1/2,z-1/2

loop_
_atom_site_label
_atom_site_type_symbol
_atom_site_fract_x
_atom_site_fract_y
_atom_site_fract_z
_atom_site_occupancy
_atom_site_U_iso_or_equiv
N2 N-3 0.0378 -0.3232 -0.2307 1 0.0
C1 C+2 0.0192 0.1422 -0.2059 1 0.0
Cs1 Cs+1 0.24996 0.4596 -0.00918 1 0.0
N3 N-3 0.2787 0.0147 0.068 1 0.0
C2 C+2 0.0242 -0.2054 -0.1435 1 0.0
C3 C+2 0.1747 0.0061 0.0405 1 0.0
N1 N-3 0.0328 0.2274 -0.3299 1 0.0
Na1 Na+1 0 0.5 0.5 1 0.0
Fe1 Fe+3 0 0 0 1 0.0
